data_7106662
loop_
_publ_author_name
'Thomas Bennett'
'Petra Simoncic'
'Stephen Moggach'
'Fabia Gozzo'
'Piero Macchi'
'David Keen'
'Jin-Chong Tan'
'Tony Cheetham'

_publ_section_title
;
 Reversible pressure-induced amorphization of a zeolitic imidazolate
 framework (ZIF-4)
;
_journal_name_full Chem.Commun.
_journal_page_first 7983
_journal_paper_doi 10.1039/c1cc11985k
_journal_volume 47
_journal_year 2011
_chemical_formula_moiety 'C24 H24 N16 Zn4, 2(C3 H7 N O)'
_chemical_formula_sum 'C30 H38 N18 O2 Zn4'
_chemical_formula_weight 944.27
_chemical_name_common ZIF-4
_space_group_IT_number 14
_symmetry_cell_setting monoclinic
_symmetry_Int_Tables_number 14
_symmetry_space_group_name_Hall '-P 2ybc'
_symmetry_space_group_name_H-M 'P 1 21/c 1'
_atom_sites_solution_hydrogens geom
_atom_sites_solution_primary direct
_audit_creation_date 11-03-21
_audit_creation_method CRYSTALS_ver_14.06
_cell_angle_alpha 90
_cell_angle_beta 101.853(9)
_cell_angle_gamma 90
_cell_formula_units_Z 4
_cell_length_a 17.4068(18)
_cell_length_b 14.0783(17)
_cell_length_c 14.5050(17)
_cell_measurement_reflns_used 1051
_cell_measurement_temperature 293
_cell_measurement_theta_max 16.6
_cell_measurement_theta_min 2.4
_cell_volume 3478.8(7)
_computing_cell_refinement 'USER DEFINED CELL REFINEMENT'
_computing_data_collection 'USER DEFINED DATA COLLECTION'
_computing_data_reduction 'USER DEFINED DATA REDUCTION'
_computing_molecular_graphics 'CAMERON (Watkin et al., 1996)'
_computing_publication_material 'CRYSTALS (Betteridge et al., 2003)'
_computing_structure_refinement 'CRYSTALS (Betteridge et al., 2003)'
_computing_structure_solution 'USER DEFINED STRUCTURE SOLUTION'
_diffrn_ambient_pressure 2060
_diffrn_ambient_temperature 293
_diffrn_measured_fraction_theta_full 0.635
_diffrn_measured_fraction_theta_max 0.550
_diffrn_measurement_device Serial
_diffrn_measurement_device_type Unknown
_diffrn_measurement_method \w/2\q
_diffrn_radiation_monochromator graphite
_diffrn_radiation_probe x-ray
_diffrn_radiation_type 'Mo K\a'
_diffrn_radiation_wavelength 0.68890
_diffrn_reflns_av_R_equivalents 0.055
_diffrn_reflns_limit_h_max 12
_diffrn_reflns_limit_h_min -12
_diffrn_reflns_limit_k_max 9
_diffrn_reflns_limit_k_min -9
_diffrn_reflns_limit_l_max 10
_diffrn_reflns_limit_l_min -10
_diffrn_reflns_number 2252
_diffrn_reflns_theta_full 11.637
_diffrn_reflns_theta_max 15.113
_diffrn_reflns_theta_min 1.819
_diffrn_source synchrotron
_diffrn_standards_number 0
_exptl_absorpt_coefficient_mu 2.786
_exptl_absorpt_correction_T_max 1.0000
_exptl_absorpt_correction_T_min 1.0000
_exptl_absorpt_correction_type none
_exptl_crystal_colour colourless
_exptl_crystal_density_diffrn 1.803
_exptl_crystal_density_method 'not measured'
_exptl_crystal_description block
_exptl_crystal_F_000 1920
_exptl_crystal_size_max 0.2
_exptl_crystal_size_mid 0.2
_exptl_crystal_size_min 0.1
_refine_diff_density_max 1.05
_refine_diff_density_min -0.78
_refine_ls_extinction_method None
_refine_ls_goodness_of_fit_ref 1.1616
_refine_ls_hydrogen_treatment none
_refine_ls_matrix_type full
_refine_ls_number_parameters 237
_refine_ls_number_reflns 870
_refine_ls_number_restraints 230
_refine_ls_R_factor_all 0.1675
_refine_ls_R_factor_gt 0.1528
_refine_ls_shift/su_max 0.0386197
_refine_ls_shift/su_mean 0.0032771
_refine_ls_structure_factor_coef Fsqd
_refine_ls_weighting_details
;
Method, part 1, Chebychev polynomial, (Watkin, 1994, Prince, 1982)
[weight] = 1.0/[A~0~*T~0~(x)+A~1~*T~1~(x) ... +A~n-1~]*T~n-1~(x)]
where A~i~ are the Chebychev coefficients listed below and x= Fcalc/Fmax
Method = Robust Weighting (Prince, 1982)
W = [weight] * [1-(deltaF/6*sigmaF)^2^]^2^
A~i~ are:
12.7 11.0 2.99
;
_refine_ls_weighting_scheme calc
_refine_ls_wR_factor_all 0.2896
_refine_ls_wR_factor_gt 0.2865
_refine_ls_wR_factor_ref 0.2896
_reflns_limit_h_max 12
_reflns_limit_h_min -12
_reflns_limit_k_max 9
_reflns_limit_k_min 0
_reflns_limit_l_max 10
_reflns_limit_l_min 0
_reflns_number_gt 749
_reflns_number_total 870
_reflns_threshold_expression I>2.0\s(I)
_oxford_diffrn_Wilson_B_factor 0.00
_oxford_diffrn_Wilson_scale 0.00
_oxford_refine_ls_r_factor_ref 0.1675
_oxford_refine_ls_scale 0.1042(2)
_oxford_reflns_number_all 870
_oxford_reflns_threshold_expression_ref I>-10.0\s(I)
_oxford_structure_analysis_title 'trial in P2(1)/c'
_cod_data_source_file c1cc11985k.txt
_cod_data_source_block phaseII_206
_cod_original_sg_symbol_H-M 'P 21/c'
_cod_database_code 7106662

loop_
_symmetry_equiv_pos_as_xyz
x,y,z
-x,-y,-z
-x,y+1/2,-z+1/2
x,-y+1/2,z+1/2

loop_
_atom_site_label
_atom_site_type_symbol
_atom_site_fract_x
_atom_site_fract_y
_atom_site_fract_z
_atom_site_U_iso_or_equiv
_atom_site_occupancy
_atom_site_adp_type
_atom_site_refinement_flags_posn
_atom_site_refinement_flags_adp
_atom_site_refinement_flags_occupancy
_atom_site_disorder_assembly
_atom_site_disorder_group
_oxford_atom_site_special_shape
_atom_site_attached_hydrogens
Zn1 Zn 0.2036(6) 1.0287(6) 0.3943(7) 0.0856 1.0000 Uani . . . . . . .
Zn2 Zn 0.0662(6) 0.7312(6) 0.5968(7) 0.0808 1.0000 Uani . . . . . . .
Zn3 Zn 0.2919(6) 0.9628(7) 0.8567(7) 0.0865 1.0000 Uani . . . . . . .
Zn4 Zn 0.4113(6) 1.1924(6) 0.2016(7) 0.0826 1.0000 Uani . . . . . . .
C1 C 0.317(2) 1.123(2) 0.329(2) 0.061(10) 1.0000 Uiso D U . . . . .
C2 C 0.381(3) 1.0214(17) 0.4236(17) 0.061(10) 1.0000 Uiso D U . . . . .
C3 C 0.4307(19) 1.064(3) 0.376(2) 0.061(10) 1.0000 Uiso D U . . . . .
C4 C 0.122(2) 0.875(4) 0.4817(16) 0.094(13) 1.0000 Uiso D U . . . . .
C5 C 0.240(2) 0.835(4) 0.4799(16) 0.094(13) 1.0000 Uiso D U . . . . .
C6 C 0.204(3) 0.761(3) 0.5129(13) 0.094(13) 1.0000 Uiso D U . . . . .
C7 C 0.070(3) 1.160(3) 0.4054(15) 0.076(11) 1.0000 Uiso D U . . . . .
C8 C 0.115(3) 1.285(2) 0.4818(17) 0.076(11) 1.0000 Uiso D U . . . . .
C9 C 0.176(2) 1.228(3) 0.4750(18) 0.076(11) 1.0000 Uiso D U . . . . .
C10 C 0.139(2) 0.906(4) 0.232(4) 0.089(11) 1.0000 Uiso D U . . . . .
C11 C 0.0740(15) 0.982(5) 0.115(3) 0.089(11) 1.0000 Uiso D U . . . . .
C12 C 0.102(2) 1.045(3) 0.185(4) 0.089(11) 1.0000 Uiso D U . . . . .
C13 C 0.180(3) 0.860(3) 0.737(3) 0.106(13) 1.0000 Uiso D U . . . . .
C14 C 0.120(3) 0.893(2) 0.847(3) 0.106(13) 1.0000 Uiso D U . . . . .
C15 C 0.073(2) 0.837(3) 0.783(4) 0.106(13) 1.0000 Uiso D U . . . . .
C16 C 0.356(2) 1.083(2) 0.021(3) 0.081(11) 1.0000 Uiso D U . . . . .
C17 C 0.271(3) 1.092(2) 0.107(3) 0.081(11) 1.0000 Uiso D U . . . . .
C18 C 0.2405(19) 1.039(2) 0.030(3) 0.081(11) 1.0000 Uiso D U . . . . .
C19 C 0.559(3) 1.119(3) 0.175(2) 0.108(13) 1.0000 Uiso D U . . . . .
C20 C 0.599(3) 1.201(4) 0.071(2) 0.108(13) 1.0000 Uiso D U . . . . .
C21 C 0.532(3) 1.241(2) 0.088(3) 0.108(13) 1.0000 Uiso D U . . . . .
C22 C 0.3391(12) 1.366(3) 0.280(2) 0.076(11) 1.0000 Uiso D U . . . . .
C23 C 0.3286(12) 1.467(3) 0.169(3) 0.076(11) 1.0000 Uiso D U . . . . .
C24 C 0.3573(11) 1.386(4) 0.140(2) 0.076(11) 1.0000 Uiso D U . . . . .
C101 C 0.329(5) 0.647(7) 0.730(7) 0.24(2) 1.0000 Uiso D U . . . . .
C102 C 0.467(5) 0.618(5) 0.689(7) 0.24(2) 1.0000 Uiso D U . . . . .
C103 C 0.372(4) 0.750(6) 0.618(7) 0.24(2) 1.0000 Uiso D U . . . . .
C104 C 0.167(5) 1.345(7) 0.194(8) 0.21(2) 1.0000 Uiso D U . . . . .
C201 C 0.075(5) 1.457(6) 0.103(5) 0.21(2) 1.0000 Uiso D U . . . . .
C202 C 0.036(5) 1.370(6) 0.246(6) 0.21(2) 1.0000 Uiso D U . . . . .
N1 N 0.308(2) 1.058(3) 0.394(2) 0.060(10) 1.0000 Uiso D U . . . . .
N2 N 0.391(3) 1.129(2) 0.3162(19) 0.061(10) 1.0000 Uiso D U . . . . .
N3 N 0.189(3) 0.908(3) 0.4597(11) 0.094(13) 1.0000 Uiso D U . . . . .
N4 N 0.129(3) 0.786(4) 0.5144(13) 0.094(13) 1.0000 Uiso D U . . . . .
N5 N 0.149(3) 1.148(3) 0.427(2) 0.076(11) 1.0000 Uiso D U . . . . .
N6 N 0.047(2) 1.242(4) 0.438(2) 0.076(11) 1.0000 Uiso D U . . . . .
N7 N 0.1435(17) 0.998(5) 0.260(3) 0.089(11) 1.0000 Uiso D U . . . . .
N8 N 0.097(2) 0.894(3) 0.145(5) 0.089(11) 1.0000 Uiso D U . . . . .
N9 N 0.110(4) 0.8154(19) 0.713(3) 0.106(13) 1.0000 Uiso D U . . . . .
N10 N 0.188(3) 0.908(2) 0.818(4) 0.106(13) 1.0000 Uiso D U . . . . .
N11 N 0.294(3) 1.0329(18) -0.025(2) 0.081(11) 1.0000 Uiso D U . . . . .
N12 N 0.344(3) 1.1196(16) 0.102(3) 0.081(11) 1.0000 Uiso D U . . . . .
N13 N 0.616(2) 1.123(3) 0.126(3) 0.108(13) 1.0000 Uiso D U . . . . .
N14 N 0.5064(19) 1.190(4) 0.154(3) 0.108(13) 1.0000 Uiso D U . . . . .
N15 N 0.3169(8) 1.456(3) 0.257(3) 0.076(11) 1.0000 Uiso D U . . . . .
N16 N 0.3642(9) 1.321(2) 0.210(3) 0.076(11) 1.0000 Uiso D U . . . . .
N17 N 0.389(4) 0.662(4) 0.671(4) 0.24(2) 1.0000 Uiso D U . . . . .
N18 N 0.094(4) 1.398(4) 0.191(4) 0.21(2) 1.0000 Uiso D U . . . . .
O1 O 0.174(5) 1.280(5) 0.244(6) 0.21(2) 1.0000 Uiso D U . . . . .
O2 O 0.425(5) 0.797(5) 0.609(6) 0.24(2) 1.0000 Uiso D U . . . . .
H11 H 0.2755 1.1616 0.2951 0.0698 1.0000 Uiso R . . . . . .
H21 H 0.3931 0.9726 0.4695 0.0698 1.0000 Uiso R . . . . . .
H31 H 0.4851 1.0500 0.3855 0.0699 1.0000 Uiso R . . . . . .
H41 H 0.0754 0.9117 0.4772 0.1068 1.0000 Uiso R . . . . . .
H51 H 0.2921 0.8362 0.4696 0.1068 1.0000 Uiso R . . . . . .
H61 H 0.2275 0.7015 0.5307 0.1068 1.0000 Uiso R . . . . . .
H71 H 0.0364 1.1109 0.3758 0.0863 1.0000 Uiso R . . . . . .
H81 H 0.1164 1.3470 0.5071 0.0863 1.0000 Uiso R . . . . . .
H91 H 0.2294 1.2452 0.4975 0.0863 1.0000 Uiso R . . . . . .
H101 H 0.1578 0.8506 0.2669 0.1077 1.0000 Uiso R . . . . . .
H111 H 0.0460 1.0055 0.0560 0.1078 1.0000 Uiso R . . . . . .
H121 H 0.0991 1.1124 0.1873 0.1078 1.0000 Uiso R . . . . . .
H131 H 0.2160 0.8564 0.6964 0.1164 1.0000 Uiso R . . . . . .
H141 H 0.1109 0.9186 0.9046 0.1165 1.0000 Uiso R . . . . . .
H151 H 0.0224 0.8172 0.7920 0.1165 1.0000 Uiso R . . . . . .
H161 H 0.4043 1.0896 0.0001 0.0948 1.0000 Uiso R . . . . . .
H171 H 0.2432 1.1087 0.1548 0.0947 1.0000 Uiso R . . . . . .
H181 H 0.1900 1.0108 0.0161 0.0948 1.0000 Uiso R . . . . . .
H191 H 0.5568 1.0719 0.2211 0.1308 1.0000 Uiso R . . . . . .
H201 H 0.6281 1.2239 0.0270 0.1309 1.0000 Uiso R . . . . . .
H211 H 0.5069 1.2957 0.0571 0.1308 1.0000 Uiso R . . . . . .
H221 H 0.3377 1.3362 0.3381 0.0857 1.0000 Uiso R . . . . . .
H231 H 0.3188 1.5248 0.1341 0.0858 1.0000 Uiso R . . . . . .
H241 H 0.3693 1.3764 0.0796 0.0858 1.0000 Uiso R . . . . . .
H1011 H 0.2822 0.6806 0.7029 0.2844 1.0000 Uiso R . . . . . .
H1012 H 0.3527 0.6753 0.7895 0.2844 1.0000 Uiso R . . . . . .
H1013 H 0.3160 0.5817 0.7409 0.2844 1.0000 Uiso R . . . . . .
H1021 H 0.4928 0.6292 0.6379 0.2844 1.0000 Uiso R . . . . . .
H1022 H 0.4981 0.6444 0.7461 0.2844 1.0000 Uiso R . . . . . .
H1023 H 0.4614 0.5507 0.6975 0.2844 1.0000 Uiso R . . . . . .
H2011 H 0.0258 1.4882 0.1006 0.2202 1.0000 Uiso R . . . . . .
H2012 H 0.1153 1.5033 0.1025 0.2202 1.0000 Uiso R . . . . . .
H2013 H 0.0712 1.4157 0.0496 0.2202 1.0000 Uiso R . . . . . .
H2021 H -0.0089 1.4106 0.2326 0.2202 1.0000 Uiso R . . . . . .
H2022 H 0.0594 1.3732 0.3121 0.2202 1.0000 Uiso R . . . . . .
H2023 H 0.0203 1.3054 0.2301 0.2202 1.0000 Uiso R . . . . . .
H1041 H 0.2094 1.3695 0.1661 0.2204 1.0000 Uiso R . . . . . .
H1031 H 0.3243 0.7497 0.5686 0.2845 1.0000 Uiso R . . . . . .

loop_
_atom_site_aniso_label
_atom_site_aniso_U_11
_atom_site_aniso_U_22
_atom_site_aniso_U_33
_atom_site_aniso_U_23
_atom_site_aniso_U_13
_atom_site_aniso_U_12
Zn1 0.126(11) 0.035(9) 0.109(11) 0.004(5) 0.054(9) 0.004(6)
Zn2 0.109(10) 0.018(8) 0.123(12) 0.005(5) 0.041(9) -0.004(6)
Zn3 0.108(10) 0.057(8) 0.100(12) -0.004(6) 0.034(9) -0.013(7)
Zn4 0.109(10) 0.036(9) 0.113(12) 0.001(5) 0.046(9) -0.002(6)

loop_
_atom_type_symbol
_atom_type_scat_dispersion_real
_atom_type_scat_dispersion_imag
_atom_type_scat_Cromer_Mann_a1
_atom_type_scat_Cromer_Mann_b1
_atom_type_scat_Cromer_Mann_a2
_atom_type_scat_Cromer_Mann_b2
_atom_type_scat_Cromer_Mann_a3
_atom_type_scat_Cromer_Mann_b3
_atom_type_scat_Cromer_Mann_a4
_atom_type_scat_Cromer_Mann_b4
_atom_type_scat_Cromer_Mann_c
_atom_type_scat_source
C 0.0029 0.0015 2.3100 20.8439 1.0200 10.2075 1.5886 0.5687 0.8650 51.6512 0.2156 'International Tables Vol C 4.2.6.8 and 6.1.1.4'
H 0.0000 0.0000 0.4930 10.5109 0.3229 26.1257 0.1402 3.1424 0.0408 57.7998 0.0030 'International Tables Vol C 4.2.6.8 and 6.1.1.4'
N 0.0057 0.0031 12.2126 0.0057 3.1322 9.8933 2.0125 28.9975 1.1663 0.5826 -11.5290 'International Tables Vol C 4.2.6.8 and 6.1.1.4'
Zn 0.3006 1.3591 14.0743 3.2655 7.0318 0.2333 5.1652 10.3163 2.4100 58.7097 1.3041 'International Tables Vol C 4.2.6.8 and 6.1.1.4'
O 0.0106 0.0060 3.0485 13.2771 2.2868 5.7011 1.5463 0.3239 0.8670 32.9089 0.2508 'International Tables Vol C 4.2.6.8 and 6.1.1.4'

loop_
_geom_angle_atom_site_label_1
_geom_angle_site_symmetry_1
_geom_angle_atom_site_label_2
_geom_angle_site_symmetry_2
_geom_angle_atom_site_label_3
_geom_angle_site_symmetry_3
_geom_angle
_geom_angle_publ_flag
N1 . Zn1 . N3 . 115(2) yes
N1 . Zn1 . N5 . 108.5(19) yes
N3 . Zn1 . N5 . 118.7(16) yes
N1 . Zn1 . N7 . 110.6(10) yes
N3 . Zn1 . N7 . 100.3(18) yes
N5 . Zn1 . N7 . 103(2) yes
N6 2_576 Zn2 . N8 4_565 117.2(18) yes
N6 2_576 Zn2 . N4 . 115.3(18) yes
N8 4_565 Zn2 . N4 . 116(2) yes
N6 2_576 Zn2 . N9 . 106(2) yes
N8 4_565 Zn2 . N9 . 101(2) yes
N4 . Zn2 . N9 . 96.7(18) yes
N13 2_676 Zn3 . N11 1_556 109.1(13) yes
N13 2_676 Zn3 . N15 4_575 99(2) yes
N11 1_556 Zn3 . N15 4_575 112(2) yes
N13 2_676 Zn3 . N10 . 118.3(15) yes
N11 1_556 Zn3 . N10 . 107(2) yes
N15 4_575 Zn3 . N10 . 110.7(15) yes
N2 . Zn4 . N12 . 101.5(15) yes
N2 . Zn4 . N14 . 128(2) yes
N12 . Zn4 . N14 . 98.8(18) yes
N2 . Zn4 . N16 . 102.2(19) yes
N12 . Zn4 . N16 . 109.1(12) yes
N14 . Zn4 . N16 . 116(2) yes
N1 . C1 . N2 . 112.9(6) yes
N1 . C1 . H11 . 124.7 no
N2 . C1 . H11 . 122.4 no
C3 . C2 . N1 . 109.1(6) yes
C3 . C2 . H21 . 126.5 no
N1 . C2 . H21 . 124.3 no
C2 . C3 . N2 . 109.1(6) yes
C2 . C3 . H31 . 124.3 no
N2 . C3 . H31 . 126.6 no
N3 . C4 . N4 . 112.8(6) yes
N3 . C4 . H41 . 124.4 no
N4 . C4 . H41 . 122.8 no
C6 . C5 . N3 . 108.9(6) yes
C6 . C5 . H51 . 126.3 no
N3 . C5 . H51 . 124.7 no
C5 . C6 . N4 . 109.1(6) yes
C5 . C6 . H61 . 124.7 no
N4 . C6 . H61 . 126.3 no
N5 . C7 . N6 . 112.8(6) yes
N5 . C7 . H71 . 121.4 no
N6 . C7 . H71 . 125.5 no
C9 . C8 . N6 . 109.2(6) yes
C9 . C8 . H81 . 127.5 no
N6 . C8 . H81 . 123.1 no
C8 . C9 . N5 . 109.0(6) yes
C8 . C9 . H91 . 123.4 no
N5 . C9 . H91 . 127.5 no
N7 . C10 . N8 . 113.1(7) yes
N7 . C10 . H101 . 129.8 no
N8 . C10 . H101 . 117.0 no
C12 . C11 . N8 . 109.0(7) yes
C12 . C11 . H111 . 119.1 no
N8 . C11 . H111 . 131.8 no
C11 . C12 . N7 . 109.2(6) yes
C11 . C12 . H121 . 131.8 no
N7 . C12 . H121 . 118.9 no
N9 . C13 . N10 . 112.9(6) yes
N9 . C13 . H131 . 120.1 no
N10 . C13 . H131 . 127.0 no
C15 . C14 . N10 . 109.2(6) yes
C15 . C14 . H141 . 128.9 no
N10 . C14 . H141 . 121.9 no
C14 . C15 . N9 . 109.0(6) yes
C14 . C15 . H151 . 122.1 no
N9 . C15 . H151 . 128.9 no
N11 . C16 . N12 . 112.6(6) yes
N11 . C16 . H161 . 124.4 no
N12 . C16 . H161 . 123.0 no
C18 . C17 . N12 . 109.0(6) yes
C18 . C17 . H171 . 124.8 no
N12 . C17 . H171 . 126.2 no
C17 . C18 . N11 . 109.1(6) yes
C17 . C18 . H181 . 126.1 no
N11 . C18 . H181 . 124.8 no
N13 . C19 . N14 . 113.3(6) yes
N13 . C19 . H191 . 123.0 no
N14 . C19 . H191 . 123.7 no
C21 . C20 . N13 . 109.2(6) yes
C21 . C20 . H201 . 125.0 no
N13 . C20 . H201 . 125.8 no
C20 . C21 . N14 . 109.0(6) yes
C20 . C21 . H211 . 125.8 no
N14 . C21 . H211 . 125.1 no
N15 . C22 . N16 . 112.7(6) yes
N15 . C22 . H221 . 124.8 no
N16 . C22 . H221 . 122.5 no
C24 . C23 . N15 . 109.1(6) yes
C24 . C23 . H231 . 126.6 no
N15 . C23 . H231 . 124.3 no
C23 . C24 . N16 . 108.9(6) yes
C23 . C24 . H241 . 124.4 no
N16 . C24 . H241 . 126.7 no
N17 . C101 . H1011 . 108.6 no
N17 . C101 . H1012 . 103.1 no
H1011 . C101 . H1012 . 109.5 no
N17 . C101 . H1013 . 116.4 no
H1011 . C101 . H1013 . 109.5 no
H1012 . C101 . H1013 . 109.5 no
N17 . C102 . H1021 . 110.5 no
N17 . C102 . H1022 . 108.9 no
H1021 . C102 . H1022 . 109.5 no
N17 . C102 . H1023 . 109.0 no
H1021 . C102 . H1023 . 109.5 no
H1022 . C102 . H1023 . 109.5 no
N17 . C103 . O2 . 118.1(9) yes
N17 . C103 . H1031 . 115.3 no
O2 . C103 . H1031 . 119.5 no
N18 . C104 . O1 . 114(6) yes
N18 . C104 . H1041 . 122.2 no
O1 . C104 . H1041 . 122.7 no
N18 . C201 . H2011 . 109.2 no
N18 . C201 . H2012 . 110.7 no
H2011 . C201 . H2012 . 109.5 no
N18 . C201 . H2013 . 108.5 no
H2011 . C201 . H2013 . 109.5 no
H2012 . C201 . H2013 . 109.5 no
N18 . C202 . H2021 . 110.5 no
N18 . C202 . H2022 . 109.5 no
H2021 . C202 . H2022 . 109.5 no
N18 . C202 . H2023 . 108.4 no
H2021 . C202 . H2023 . 109.5 no
H2022 . C202 . H2023 . 109.5 no
C2 . N1 . C1 . 104.4(6) yes
C2 . N1 . Zn1 . 140(3) yes
C1 . N1 . Zn1 . 114(3) yes
C3 . N2 . C1 . 104.5(6) yes
C3 . N2 . Zn4 . 134(3) yes
C1 . N2 . Zn4 . 119(3) yes
C5 . N3 . C4 . 104.6(6) yes
C5 . N3 . Zn1 . 127(4) yes
C4 . N3 . Zn1 . 128(4) yes
C6 . N4 . C4 . 104.6(6) yes
C6 . N4 . Zn2 . 125(4) yes
C4 . N4 . Zn2 . 125(4) yes
C9 . N5 . C7 . 104.6(6) yes
C9 . N5 . Zn1 . 132(4) yes
C7 . N5 . Zn1 . 123(4) yes
C8 . N6 . C7 . 104.5(6) yes
C8 . N6 . Zn2 2_576 140(4) yes
C7 . N6 . Zn2 2_576 115(4) yes
C12 . N7 . C10 . 104.2(6) yes
C12 . N7 . Zn1 . 138(5) yes
C10 . N7 . Zn1 . 118(5) yes
C11 . N8 . C10 . 104.5(8) yes
C11 . N8 . Zn2 4_564 133(5) yes
C10 . N8 . Zn2 4_564 121(5) yes
C15 . N9 . C13 . 104.6(6) yes
C15 . N9 . Zn2 . 126(4) yes
C13 . N9 . Zn2 . 129(4) yes
C14 . N10 . C13 . 104.4(6) yes
C14 . N10 . Zn3 . 143(4) yes
C13 . N10 . Zn3 . 112(4) yes
C18 . N11 . C16 . 104.6(6) yes
C18 . N11 . Zn3 1_554 131(4) yes
C16 . N11 . Zn3 1_554 124(4) yes
C17 . N12 . C16 . 104.7(6) yes
C17 . N12 . Zn4 . 123(4) yes
C16 . N12 . Zn4 . 132(4) yes
C20 . N13 . C19 . 104.1(6) yes
C20 . N13 . Zn3 2_676 130(4) yes
C19 . N13 . Zn3 2_676 125(4) yes
C21 . N14 . C19 . 104.4(6) yes
C21 . N14 . Zn4 . 133(4) yes
C19 . N14 . Zn4 . 122(4) yes
C23 . N15 . C22 . 104.6(6) yes
C23 . N15 . Zn3 4_574 137(4) yes
C22 . N15 . Zn3 4_574 118(4) yes
C24 . N16 . C22 . 104.6(6) yes
C24 . N16 . Zn4 . 123(3) yes
C22 . N16 . Zn4 . 132(3) yes
C101 . N17 . C102 . 124.2(8) yes
C101 . N17 . C103 . 110.0(8) yes
C102 . N17 . C103 . 122.3(8) yes
C201 . N18 . C202 . 123.9(8) yes
C201 . N18 . C104 . 110.5(8) yes
C202 . N18 . C104 . 122.3(8) yes

loop_
_geom_bond_atom_site_label_1
_geom_bond_site_symmetry_1
_geom_bond_atom_site_label_2
_geom_bond_site_symmetry_2
_geom_bond_distance
_geom_bond_publ_flag
Zn1 . N1 . 1.86(3) yes
Zn1 . N3 . 1.99(4) yes
Zn1 . N5 . 2.04(3) yes
Zn1 . N7 . 2.06(4) yes
Zn2 . N6 2_576 1.97(4) yes
Zn2 . N8 4_565 1.93(4) yes
Zn2 . N4 . 1.94(3) yes
Zn2 . N9 . 2.08(4) yes
Zn3 . N13 2_676 1.98(4) yes
Zn3 . N11 1_556 1.97(4) yes
Zn3 . N15 4_575 1.96(3) yes
Zn3 . N10 . 1.94(4) yes
Zn4 . N2 . 1.98(3) yes
Zn4 . N12 . 1.95(4) yes
Zn4 . N14 . 1.92(4) yes
Zn4 . N16 . 2.00(3) yes
C1 . N1 . 1.344(8) yes
C1 . N2 . 1.347(8) yes
C1 . H11 . 0.950 no
C2 . C3 . 1.357(8) yes
C2 . N1 . 1.354(8) yes
C2 . H21 . 0.950 no
C3 . N2 . 1.351(8) yes
C3 . H31 . 0.950 no
C4 . N3 . 1.343(8) yes
C4 . N4 . 1.343(8) yes
C4 . H41 . 0.950 no
C5 . C6 . 1.357(8) yes
C5 . N3 . 1.353(8) yes
C5 . H51 . 0.950 no
C6 . N4 . 1.351(8) yes
C6 . H61 . 0.950 no
C7 . N5 . 1.346(8) yes
C7 . N6 . 1.347(8) yes
C7 . H71 . 0.950 no
C8 . C9 . 1.358(8) yes
C8 . N6 . 1.353(8) yes
C8 . H81 . 0.950 no
C9 . N5 . 1.354(8) yes
C9 . H91 . 0.950 no
C10 . N7 . 1.344(8) yes
C10 . N8 . 1.343(8) yes
C10 . H101 . 0.950 no
C11 . C12 . 1.355(8) yes
C11 . N8 . 1.352(8) yes
C11 . H111 . 0.950 no
C12 . N7 . 1.355(8) yes
C12 . H121 . 0.950 no
C13 . N9 . 1.345(8) yes
C13 . N10 . 1.344(8) yes
C13 . H131 . 0.950 no
C14 . C15 . 1.357(8) yes
C14 . N10 . 1.352(8) yes
C14 . H141 . 0.950 no
C15 . N9 . 1.349(8) yes
C15 . H151 . 0.950 no
C16 . N11 . 1.345(8) yes
C16 . N12 . 1.344(8) yes
C16 . H161 . 0.950 no
C17 . C18 . 1.356(8) yes
C17 . N12 . 1.353(8) yes
C17 . H171 . 0.950 no
C18 . N11 . 1.352(8) yes
C18 . H181 . 0.950 no
C19 . N13 . 1.340(8) yes
C19 . N14 . 1.343(8) yes
C19 . H191 . 0.950 no
C20 . C21 . 1.357(8) yes
C20 . N13 . 1.354(8) yes
C20 . H201 . 0.950 no
C21 . N14 . 1.349(8) yes
C21 . H211 . 0.950 no
C22 . N15 . 1.342(8) yes
C22 . N16 . 1.343(8) yes
C22 . H221 . 0.950 no
C23 . C24 . 1.356(8) yes
C23 . N15 . 1.349(8) yes
C23 . H231 . 0.950 no
C24 . N16 . 1.350(8) yes
C24 . H241 . 0.950 no
C101 . N17 . 1.499(9) yes
C101 . H1011 . 0.960 no
C101 . H1012 . 0.960 no
C101 . H1013 . 0.960 no
C102 . N17 . 1.470(9) yes
C102 . H1021 . 0.960 no
C102 . H1022 . 0.960 no
C102 . H1023 . 0.960 no
C103 . N17 . 1.459(9) yes
C103 . O2 . 1.158(9) yes
C103 . H1031 . 0.980 no
C104 . N18 . 1.458(9) yes
C104 . O1 . 1.162(9) yes
C104 . H1041 . 0.980 no
C201 . N18 . 1.498(9) yes
C201 . H2011 . 0.960 no
C201 . H2012 . 0.960 no
C201 . H2013 . 0.960 no
C202 . N18 . 1.467(9) yes
C202 . H2021 . 0.960 no
C202 . H2022 . 0.960 no
C202 . H2023 . 0.960 no

loop_
_oxford_twin_element_scale_factors
0.756
0.244
